data_1546190
loop_
_publ_author_name
'Samineni, Ramesh'
'Madapa, Jaipal'
'Srihari, Pabbaraja'
'Mehta, Goverdhan'

_publ_section_title
;
 Spiroannulation of Oxindoles via Aryne and Alkyne Incorporation:
 Substituent-Diverted, Transition-Metal-Free, One-Pot Access to
 Spirooxindoles.
;
_journal_issue 12
_journal_name_full 'Organic letters'
_journal_page_first 3119
_journal_page_last 3122
_journal_paper_doi 10.1021/acs.orglett.7b01233
_journal_volume 19
_journal_year 2017
_chemical_formula_moiety 'C17 H13 N O2'
_chemical_formula_sum 'C17 H13 N O2'
_chemical_formula_weight 263.28
_space_group_crystal_system monoclinic
_space_group_IT_number 14
_space_group_name_Hall '-P 2ybc'
_space_group_name_H-M_alt 'P 1 21/c 1'
_symmetry_space_group_name_Hall '-P 2ybc'
_symmetry_space_group_name_H-M 'P 1 21/c 1'
_atom_sites_solution_hydrogens geom
_audit_creation_method SHELXL-2014/7
_cell_angle_alpha 90
_cell_angle_beta 98.751(15)
_cell_angle_gamma 90
_cell_formula_units_Z 4
_cell_length_a 8.098(3)
_cell_length_b 14.164(5)
_cell_length_c 11.844(5)
_cell_measurement_reflns_used 3374
_cell_measurement_temperature 298(2)
_cell_measurement_theta_max 23.70
_cell_measurement_theta_min 2.26
_cell_volume 1342.7(9)
_computing_cell_refinement 'Bruker SAINT'
_computing_data_collection 'Bruker APEX2'
_computing_data_reduction 'Bruker SAINT'
_computing_structure_refinement 'SHELXL-2014/7 (Sheldrick, 2014)'
_computing_structure_solution 'SHELXS-97 (Sheldrick 2008)'
_diffrn_ambient_temperature 298(2)
_diffrn_measured_fraction_theta_full 1.000
_diffrn_measured_fraction_theta_max 0.976
_diffrn_measurement_device_type 'Bruker APEX-II CCD'
_diffrn_measurement_method '\f and \w scans'
_diffrn_radiation_type MoK\a
_diffrn_radiation_wavelength 0.71073
_diffrn_reflns_av_R_equivalents 0.0965
_diffrn_reflns_av_unetI/netI 0.0718
_diffrn_reflns_Laue_measured_fraction_full 1.000
_diffrn_reflns_Laue_measured_fraction_max 0.976
_diffrn_reflns_limit_h_max 10
_diffrn_reflns_limit_h_min -10
_diffrn_reflns_limit_k_max 18
_diffrn_reflns_limit_k_min -18
_diffrn_reflns_limit_l_max 15
_diffrn_reflns_limit_l_min -14
_diffrn_reflns_number 16520
_diffrn_reflns_point_group_measured_fraction_full 1.000
_diffrn_reflns_point_group_measured_fraction_max 0.976
_diffrn_reflns_theta_full 25.242
_diffrn_reflns_theta_max 27.668
_diffrn_reflns_theta_min 2.257
_exptl_absorpt_coefficient_mu 0.086
_exptl_absorpt_correction_T_max 0.9864
_exptl_absorpt_correction_T_min 0.9805
_exptl_absorpt_correction_type multi-scan
_exptl_absorpt_process_details sadabs
_exptl_crystal_colour colourless
_exptl_crystal_density_diffrn 1.302
_exptl_crystal_description block
_exptl_crystal_F_000 552
_exptl_crystal_size_max 0.230
_exptl_crystal_size_mid 0.180
_exptl_crystal_size_min 0.160
_refine_diff_density_max 0.173
_refine_diff_density_min -0.163
_refine_diff_density_rms 0.041
_refine_ls_extinction_coef 0.071(6)
_refine_ls_extinction_expression Fc^*^=kFc[1+0.001xFc^2^\l^3^/sin(2\q)]^-1/4^
_refine_ls_extinction_method 'SHELXL-2014/7 (Sheldrick 2014'
_refine_ls_goodness_of_fit_ref 1.025
_refine_ls_hydrogen_treatment constr
_refine_ls_matrix_type full
_refine_ls_number_parameters 183
_refine_ls_number_reflns 3064
_refine_ls_number_restraints 0
_refine_ls_restrained_S_all 1.025
_refine_ls_R_factor_all 0.1175
_refine_ls_R_factor_gt 0.0601
_refine_ls_shift/su_max 0.000
_refine_ls_shift/su_mean 0.000
_refine_ls_structure_factor_coef Fsqd
_refine_ls_weighting_details 'w=1/[\s^2^(Fo^2^)+(0.0558P)^2^+0.4265P] where P=(Fo^2^+2Fc^2^)/3'
_refine_ls_weighting_scheme calc
_refine_ls_wR_factor_gt 0.1283
_refine_ls_wR_factor_ref 0.1494
_reflns_Friedel_coverage 0.000
_reflns_number_gt 1845
_reflns_number_total 3064
_reflns_threshold_expression 'I > 2\s(I)'
_cod_data_source_file ol7b01233_si_002.cif
_cod_data_source_block shelx
_cod_depositor_comments 'Adding full bibliography for 1546190--1546191.cif.'
_cod_original_cell_volume 1342.8(9)
_cod_database_code 1546190
_shelx_shelxl_version_number 2014/7
_shelx_space_group_comment
;
The symmetry employed for this shelxl refinement is uniquely defined
by the following loop, which should always be used as a source of
symmetry information in preference to the above space-group names.
They are only intended as comments.
;
_shelx_estimated_absorpt_t_min 0.981
_shelx_estimated_absorpt_t_max 0.986

loop_
_space_group_symop_operation_xyz
'x, y, z'
'-x, y+1/2, -z+1/2'
'-x, -y, -z'
'x, -y-1/2, z-1/2'

loop_
_atom_site_label
_atom_site_type_symbol
_atom_site_fract_x
_atom_site_fract_y
_atom_site_fract_z
_atom_site_U_iso_or_equiv
_atom_site_adp_type
_atom_site_occupancy
_atom_site_site_symmetry_order
_atom_site_calc_flag
_atom_site_refinement_flags_posn
_atom_site_refinement_flags_adp
O1 O -0.02742(19) 0.26407(12) 0.22311(14) 0.0606(5) Uani 1 1 d . .
O002 O 0.2519(2) 0.07814(11) 0.54628(15) 0.0684(5) Uani 1 1 d . .
N1 N 0.0279(2) 0.41667(13) 0.28159(15) 0.0488(5) Uani 1 1 d . .
C5 C 0.3319(2) 0.25612(13) 0.35610(17) 0.0377(5) Uani 1 1 d . .
C9 C 0.1763(2) 0.29946(13) 0.39378(17) 0.0373(5) Uani 1 1 d . .
C10 C 0.0461(2) 0.32156(15) 0.28914(18) 0.0419(5) Uani 1 1 d . .
C11 C 0.2113(2) 0.39599(13) 0.44609(18) 0.0391(5) Uani 1 1 d . .
C6 C 0.3747(3) 0.17156(14) 0.41063(19) 0.0443(5) Uani 1 1 d . .
C12 C 0.1239(3) 0.46206(14) 0.37516(19) 0.0445(5) Uani 1 1 d . .
C4 C 0.4288(3) 0.29277(16) 0.27965(19) 0.0475(6) Uani 1 1 d . .
H4 H 0.4004 0.3495 0.2422 0.057 Uiso 1 1 calc R U
C7 C 0.2509(3) 0.14710(14) 0.48522(18) 0.0457(6) Uani 1 1 d . .
C8 C 0.1177(3) 0.22265(14) 0.4716(2) 0.0485(6) Uani 1 1 d . .
H8A H 0.1050 0.2491 0.5453 0.058 Uiso 1 1 calc R U
H8B H 0.0113 0.1965 0.4368 0.058 Uiso 1 1 calc R U
C17 C 0.3112(3) 0.42330(17) 0.5450(2) 0.0561(6) Uani 1 1 d . .
H17 H 0.3698 0.3784 0.5926 0.067 Uiso 1 1 calc R U
C3 C 0.5687(3) 0.24292(19) 0.2604(2) 0.0606(7) Uani 1 1 d . .
H3 H 0.6347 0.2664 0.2090 0.073 Uiso 1 1 calc R U
C13 C 0.1355(3) 0.55771(16) 0.4009(3) 0.0648(8) Uani 1 1 d . .
H13 H 0.0776 0.6027 0.3533 0.078 Uiso 1 1 calc R U
C1 C 0.5167(3) 0.12166(18) 0.3912(2) 0.0629(7) Uani 1 1 d . .
H1 H 0.5454 0.0648 0.4283 0.075 Uiso 1 1 calc R U
C15 C 0.3238(3) 0.51750(19) 0.5731(3) 0.0715(8) Uani 1 1 d . .
H15 H 0.3900 0.5366 0.6403 0.086 Uiso 1 1 calc R U
C2 C 0.6123(3) 0.1585(2) 0.3162(3) 0.0701(8) Uani 1 1 d . .
H2 H 0.7076 0.1266 0.3026 0.084 Uiso 1 1 calc R U
C14 C 0.2385(4) 0.58300(19) 0.5019(3) 0.0757(9) Uani 1 1 d . .
H14 H 0.2495 0.6465 0.5214 0.091 Uiso 1 1 calc R U
C16 C -0.0792(4) 0.4641(2) 0.1894(2) 0.0783(9) Uani 1 1 d . .
H16A H -0.0119 0.5003 0.1451 0.117 Uiso 1 1 calc R U
H16B H -0.1546 0.5054 0.2207 0.117 Uiso 1 1 calc R U
H16C H -0.1420 0.4179 0.1413 0.117 Uiso 1 1 calc R U

loop_
_atom_site_aniso_label
_atom_site_aniso_U_11
_atom_site_aniso_U_22
_atom_site_aniso_U_33
_atom_site_aniso_U_23
_atom_site_aniso_U_13
_atom_site_aniso_U_12
O1 0.0496(9) 0.0775(11) 0.0536(10) -0.0173(9) 0.0049(8) -0.0101(8)
O002 0.0909(13) 0.0487(9) 0.0665(12) 0.0164(9) 0.0148(10) 0.0094(9)
N1 0.0503(11) 0.0551(11) 0.0422(11) 0.0111(9) 0.0110(9) 0.0159(9)
C5 0.0352(10) 0.0383(11) 0.0399(12) -0.0077(9) 0.0060(9) -0.0012(8)
C9 0.0386(10) 0.0356(10) 0.0388(12) -0.0009(8) 0.0091(9) 0.0024(8)
C10 0.0348(11) 0.0515(12) 0.0413(13) -0.0035(10) 0.0119(9) 0.0009(9)
C11 0.0376(11) 0.0382(10) 0.0435(12) -0.0040(9) 0.0130(9) 0.0016(9)
C6 0.0447(12) 0.0408(11) 0.0464(13) -0.0061(10) 0.0037(10) 0.0064(9)
C12 0.0489(12) 0.0394(11) 0.0497(14) 0.0026(10) 0.0221(11) 0.0042(9)
C4 0.0422(12) 0.0549(13) 0.0465(13) -0.0061(10) 0.0099(10) -0.0063(10)
C7 0.0594(14) 0.0358(11) 0.0400(13) -0.0006(9) 0.0013(10) 0.0029(10)
C8 0.0548(13) 0.0442(12) 0.0501(14) 0.0040(10) 0.0198(11) 0.0028(10)
C17 0.0488(13) 0.0623(15) 0.0578(16) -0.0131(12) 0.0096(11) -0.0002(11)
C3 0.0436(13) 0.0814(18) 0.0600(16) -0.0225(14) 0.0184(11) -0.0116(12)
C13 0.0755(17) 0.0400(13) 0.090(2) 0.0088(13) 0.0480(17) 0.0113(12)
C1 0.0562(15) 0.0581(14) 0.0732(18) -0.0041(13) 0.0062(13) 0.0194(12)
C15 0.0662(17) 0.0685(18) 0.084(2) -0.0329(16) 0.0234(15) -0.0145(14)
C2 0.0457(14) 0.0801(19) 0.085(2) -0.0197(16) 0.0126(14) 0.0153(13)
C14 0.083(2) 0.0486(15) 0.107(3) -0.0311(16) 0.0517(19) -0.0212(15)
C16 0.0748(18) 0.100(2) 0.0602(18) 0.0291(15) 0.0108(14) 0.0367(16)

loop_
_atom_type_symbol
_atom_type_description
_atom_type_scat_dispersion_real
_atom_type_scat_dispersion_imag
_atom_type_scat_source
C C 0.0033 0.0016 'International Tables Vol C Tables 4.2.6.8 and 6.1.1.4'
H H 0.0000 0.0000 'International Tables Vol C Tables 4.2.6.8 and 6.1.1.4'
N N 0.0061 0.0033 'International Tables Vol C Tables 4.2.6.8 and 6.1.1.4'
O O 0.0106 0.0060 'International Tables Vol C Tables 4.2.6.8 and 6.1.1.4'

loop_
_geom_angle_atom_site_label_1
_geom_angle_atom_site_label_2
_geom_angle_atom_site_label_3
_geom_angle
C10 N1 C12 111.11(17)
C10 N1 C16 123.7(2)
C12 N1 C16 125.2(2)
C6 C5 C4 120.28(19)
C6 C5 C9 111.80(17)
C4 C5 C9 127.90(18)
C11 C9 C5 111.82(16)
C11 C9 C10 102.12(16)
C5 C9 C10 110.03(16)
C11 C9 C8 116.62(17)
C5 C9 C8 103.46(15)
C10 C9 C8 112.97(17)
O1 C10 N1 125.7(2)
O1 C10 C9 126.21(19)
N1 C10 C9 108.09(18)
C17 C11 C12 120.6(2)
C17 C11 C9 130.85(19)
C12 C11 C9 108.52(18)
C5 C6 C1 121.1(2)
C5 C6 C7 109.83(17)
C1 C6 C7 129.1(2)
C11 C12 C13 121.1(2)
C11 C12 N1 109.89(17)
C13 C12 N1 129.0(2)
C3 C4 C5 118.4(2)
C3 C4 H4 120.8
C5 C4 H4 120.8
O002 C7 C6 127.0(2)
O002 C7 C8 125.0(2)
C6 C7 C8 107.98(17)
C7 C8 C9 106.48(17)
C7 C8 H8A 110.4
C9 C8 H8A 110.4
C7 C8 H8B 110.4
C9 C8 H8B 110.4
H8A C8 H8B 108.6
C11 C17 C15 119.5(2)
C11 C17 H17 120.3
C15 C17 H17 120.3
C4 C3 C2 121.1(2)
C4 C3 H3 119.4
C2 C3 H3 119.4
C12 C13 C14 116.8(2)
C12 C13 H13 121.6
C14 C13 H13 121.6
C2 C1 C6 118.3(2)
C2 C1 H1 120.8
C6 C1 H1 120.8
C14 C15 C17 119.8(3)
C14 C15 H15 120.1
C17 C15 H15 120.1
C1 C2 C3 120.8(2)
C1 C2 H2 119.6
C3 C2 H2 119.6
C15 C14 C13 122.3(2)
C15 C14 H14 118.9
C13 C14 H14 118.9
N1 C16 H16A 109.5
N1 C16 H16B 109.5
H16A C16 H16B 109.5
N1 C16 H16C 109.5
H16A C16 H16C 109.5
H16B C16 H16C 109.5

loop_
_geom_bond_atom_site_label_1
_geom_bond_atom_site_label_2
_geom_bond_distance
O1 C10 1.220(2)
O002 C7 1.215(2)
N1 C10 1.356(3)
N1 C12 1.408(3)
N1 C16 1.452(3)
C5 C6 1.380(3)
C5 C4 1.386(3)
C5 C9 1.529(3)
C9 C11 1.510(3)
C9 C10 1.532(3)
C9 C8 1.546(3)
C11 C17 1.375(3)
C11 C12 1.379(3)
C6 C1 1.398(3)
C6 C7 1.475(3)
C12 C13 1.389(3)
C4 C3 1.383(3)
C4 H4 0.9300
C7 C8 1.511(3)
C8 H8A 0.9700
C8 H8B 0.9700
C17 C15 1.375(3)
C17 H17 0.9300
C3 C2 1.386(4)
C3 H3 0.9300
C13 C14 1.397(4)
C13 H13 0.9300
C1 C2 1.367(4)
C1 H1 0.9300
C15 C14 1.368(4)
C15 H15 0.9300
C2 H2 0.9300
C14 H14 0.9300
C16 H16A 0.9600
C16 H16B 0.9600
C16 H16C 0.9600
